data_7133625
loop_
_publ_author_name
'Navaneetha, N.'
'Munakala, Anandarao'
'Chegondi, Rambabu'

_publ_section_title
;
 Ag(I)-catalyzed diastereoselective oxidative cyclopropanation of
 prochiral alkyne-tethered 1,3-dicarbonitriles.
;
_journal_issue 77
_journal_name_full 'Chemical communications (Cambridge, England)'
_journal_page_first 10708
_journal_page_last 10711
_journal_paper_doi 10.1039/d4cc03697b
_journal_volume 60
_journal_year 2024
_chemical_formula_moiety 'C23 H16 N2 O'
_chemical_formula_sum 'C23 H16 N2 O'
_chemical_formula_weight 336.38
_space_group_crystal_system orthorhombic
_space_group_IT_number 61
_space_group_name_Hall '-P 2ac 2ab'
_space_group_name_H-M_alt 'P b c a'
_atom_sites_solution_hydrogens geom
_audit_creation_method SHELXL-2019/3
_audit_update_record
;
2024-07-13 deposited with the CCDC.	2024-08-28 downloaded from the CCDC.
;
_cell_angle_alpha 90
_cell_angle_beta 90
_cell_angle_gamma 90
_cell_formula_units_Z 8
_cell_length_a 9.5854(7)
_cell_length_b 17.6825(13)
_cell_length_c 21.0981(14)
_cell_measurement_reflns_used 8514
_cell_measurement_temperature 294(2)
_cell_measurement_theta_max 24.292
_cell_measurement_theta_min 2.498
_cell_volume 3576.0(4)
_computing_cell_refinement '<i>SAINT</i> (Bruker, 2016)'
_computing_data_collection '<i>APEX3</i> (Bruker, 2016)'
_computing_data_reduction 'Bruker SAINT'
_computing_structure_refinement 'SHELXL-2019/2 (Sheldrick, 2019)'
_computing_structure_solution 'SHELXT 2018/2 (Sheldrick, 2018)'
_diffrn_ambient_temperature 294(2)
_diffrn_measured_fraction_theta_full 0.996
_diffrn_measured_fraction_theta_max 0.997
_diffrn_measurement_device_type 'Bruker D8 QUEST PHOTON III C7 HPAD'
_diffrn_measurement_method '\w and \f'
_diffrn_radiation_type MoK\a
_diffrn_radiation_wavelength 0.71073
_diffrn_reflns_av_R_equivalents 0.0693
_diffrn_reflns_av_unetI/netI 0.0475
_diffrn_reflns_Laue_measured_fraction_full 0.996
_diffrn_reflns_Laue_measured_fraction_max 0.997
_diffrn_reflns_limit_h_max 12
_diffrn_reflns_limit_h_min -12
_diffrn_reflns_limit_k_max 22
_diffrn_reflns_limit_k_min -22
_diffrn_reflns_limit_l_max 27
_diffrn_reflns_limit_l_min -17
_diffrn_reflns_number 30918
_diffrn_reflns_point_group_measured_fraction_full 0.996
_diffrn_reflns_point_group_measured_fraction_max 0.997
_diffrn_reflns_theta_full 25.242
_diffrn_reflns_theta_max 27.497
_diffrn_reflns_theta_min 2.603
_diffrn_source microfocus
_exptl_absorpt_coefficient_mu 0.077
_exptl_absorpt_correction_T_max 0.7461
_exptl_absorpt_correction_T_min 0.6671
_exptl_absorpt_correction_type multi-scan
_exptl_absorpt_process_details
;
 SADABS 2016/2: Krause, L., Herbst-Irmer, R., Sheldrick G.M. & Stalke D.,
 J. Appl. Cryst. 48 (2015) 3-10
;
_exptl_crystal_density_diffrn 1.250
_exptl_crystal_description BLOCK
_exptl_crystal_F_000 1408
_exptl_crystal_size_max 0.230
_exptl_crystal_size_mid 0.210
_exptl_crystal_size_min 0.150
_refine_diff_density_max 0.132
_refine_diff_density_min -0.178
_refine_diff_density_rms 0.032
_refine_ls_extinction_coef 0.0065(17)
_refine_ls_extinction_expression Fc^*^=kFc[1+0.001xFc^2^\l^3^/sin(2\q)]^-1/4^
_refine_ls_extinction_method 'SHELXL-2019/2 (Sheldrick 2019)'
_refine_ls_goodness_of_fit_ref 1.019
_refine_ls_hydrogen_treatment constr
_refine_ls_matrix_type full
_refine_ls_number_parameters 237
_refine_ls_number_reflns 4088
_refine_ls_number_restraints 0
_refine_ls_restrained_S_all 1.019
_refine_ls_R_factor_all 0.0909
_refine_ls_R_factor_gt 0.0491
_refine_ls_shift/su_max 0.000
_refine_ls_shift/su_mean 0.000
_refine_ls_structure_factor_coef Fsqd
_refine_ls_weighting_details 'w=1/[\s^2^(Fo^2^)+(0.0696P)^2^+0.5893P] where P=(Fo^2^+2Fc^2^)/3'
_refine_ls_weighting_scheme calc
_refine_ls_wR_factor_gt 0.1273
_refine_ls_wR_factor_ref 0.1586
_reflns_Friedel_coverage 0.000
_reflns_number_gt 2403
_reflns_number_total 4088
_reflns_threshold_expression 'I > 2\s(I)'
_cod_data_source_file d4cc03697b2.cif
_cod_data_source_block KB1011_0m
_cod_depositor_comments 'Adding full bibliography for 7133625.cif.'
_cod_database_code 7133625
_shelx_shelxl_version_number 2019/3
_shelx_space_group_comment
;
The symmetry employed for this shelxl refinement is uniquely defined
by the following loop, which should always be used as a source of
symmetry information in preference to the above space-group names.
They are only intended as comments.
;
_shelx_estimated_absorpt_t_min 0.982
_shelx_estimated_absorpt_t_max 0.988

loop_
_space_group_symop_operation_xyz
'x, y, z'
'x+1/2, -y+1/2, -z'
'-x, y+1/2, -z+1/2'
'-x+1/2, -y, z+1/2'
'-x, -y, -z'
'-x-1/2, y-1/2, z'
'x, -y-1/2, z-1/2'
'x-1/2, y, -z-1/2'

loop_
_atom_site_label
_atom_site_type_symbol
_atom_site_fract_x
_atom_site_fract_y
_atom_site_fract_z
_atom_site_U_iso_or_equiv
_atom_site_adp_type
_atom_site_occupancy
_atom_site_site_symmetry_order
_atom_site_calc_flag
_atom_site_refinement_flags_posn
_atom_site_refinement_flags_adp
_atom_site_refinement_flags_occupancy
_atom_site_disorder_assembly
_atom_site_disorder_group
C1 C 0.2088(2) 0.61861(10) 0.27473(9) 0.0692(5) Uani 1 1 d . . . . .
C2 C 0.31684(18) 0.56786(9) 0.29495(9) 0.0591(5) Uani 1 1 d . . . . .
C3 C 0.39050(18) 0.52399(10) 0.25640(9) 0.0621(5) Uani 1 1 d . . . . .
H3 H 0.378428 0.522320 0.212687 0.075 Uiso 1 1 calc R U . . .
C4 C 0.49302(18) 0.47856(10) 0.29097(9) 0.0616(5) Uani 1 1 d . . . . .
H4 H 0.586479 0.471385 0.273121 0.074 Uiso 1 1 calc R U . . .
C5 C 0.43684(16) 0.42168(9) 0.33977(8) 0.0546(4) Uani 1 1 d . . . . .
C6 C 0.47751(17) 0.50219(10) 0.35944(8) 0.0600(5) Uani 1 1 d . . . . .
C7 C 0.35501(19) 0.55881(9) 0.36451(9) 0.0625(5) Uani 1 1 d . . . . .
C8 C 0.3980(3) 0.63392(11) 0.39480(12) 0.0936(7) Uani 1 1 d . . . . .
H8A H 0.478845 0.653415 0.373477 0.140 Uiso 1 1 calc R U . . .
H8B H 0.419372 0.625939 0.438751 0.140 Uiso 1 1 calc R U . . .
H8C H 0.322804 0.669504 0.391179 0.140 Uiso 1 1 calc R U . . .
C9 C 0.2347(2) 0.52131(10) 0.40100(9) 0.0676(5) Uani 1 1 d . . . . .
H9A H 0.264400 0.511428 0.444165 0.081 Uiso 1 1 calc R U . . .
H9B H 0.156236 0.555870 0.402656 0.081 Uiso 1 1 calc R U . . .
C10 C 0.18875(17) 0.44836(9) 0.37087(8) 0.0565(4) Uani 1 1 d . . . . .
C11 C 0.28563(15) 0.40189(9) 0.34062(8) 0.0518(4) Uani 1 1 d . . . . .
C12 C 0.24129(18) 0.33634(9) 0.31009(9) 0.0622(5) Uani 1 1 d . . . . .
H12 H 0.305972 0.306402 0.288879 0.075 Uiso 1 1 calc R U . . .
C13 C 0.1038(2) 0.31532(11) 0.31086(11) 0.0754(6) Uani 1 1 d . . . . .
H13 H 0.075388 0.271330 0.290427 0.091 Uiso 1 1 calc R U . . .
C14 C 0.0086(2) 0.35937(13) 0.34183(11) 0.0827(7) Uani 1 1 d . . . . .
H14 H -0.084500 0.344654 0.343242 0.099 Uiso 1 1 calc R U . . .
C15 C 0.04981(18) 0.42577(12) 0.37114(10) 0.0725(6) Uani 1 1 d . . . . .
H15 H -0.016451 0.455725 0.391302 0.087 Uiso 1 1 calc R U . . .
C16 C 0.54403(18) 0.36228(10) 0.35736(9) 0.0650(5) Uani 1 1 d . . . . .
C17 C 0.50755(18) 0.29872(10) 0.40043(10) 0.0645(5) Uani 1 1 d . . . . .
C18 C 0.4118(2) 0.30533(11) 0.44909(10) 0.0745(6) Uani 1 1 d . . . . .
H18 H 0.361057 0.349814 0.453802 0.089 Uiso 1 1 calc R U . . .
C19 C 0.3911(3) 0.24606(15) 0.49079(12) 0.0996(8) Uani 1 1 d . . . . .
H19 H 0.328313 0.251356 0.524112 0.120 Uiso 1 1 calc R U . . .
C20 C 0.4618(4) 0.18028(17) 0.48336(17) 0.1184(10) Uani 1 1 d . . . . .
H20 H 0.446155 0.140443 0.511253 0.142 Uiso 1 1 calc R U . . .
C21 C 0.5560(3) 0.17204(14) 0.43508(19) 0.1176(11) Uani 1 1 d . . . . .
H21 H 0.603740 0.126654 0.430116 0.141 Uiso 1 1 calc R U . . .
C22 C 0.5800(2) 0.23133(12) 0.39368(13) 0.0919(7) Uani 1 1 d . . . . .
H22 H 0.644975 0.225964 0.361240 0.110 Uiso 1 1 calc R U . . .
C23 C 0.5975(2) 0.51256(12) 0.40004(11) 0.0794(6) Uani 1 1 d . . . . .
N1 N 0.1251(2) 0.66019(10) 0.25894(11) 0.0978(6) Uani 1 1 d . . . . .
N2 N 0.6910(2) 0.52176(13) 0.43221(12) 0.1190(8) Uani 1 1 d . . . . .
O1 O 0.66223(14) 0.36845(10) 0.33752(8) 0.1021(6) Uani 1 1 d . . . . .

loop_
_atom_site_aniso_label
_atom_site_aniso_U_11
_atom_site_aniso_U_22
_atom_site_aniso_U_33
_atom_site_aniso_U_23
_atom_site_aniso_U_13
_atom_site_aniso_U_12
C1 0.0778(13) 0.0527(9) 0.0772(13) -0.0001(9) -0.0117(10) -0.0083(9)
C2 0.0597(10) 0.0516(8) 0.0659(11) 0.0050(8) -0.0041(9) -0.0107(8)
C3 0.0612(11) 0.0664(10) 0.0587(11) 0.0040(9) -0.0004(9) -0.0126(8)
C4 0.0459(9) 0.0726(11) 0.0665(11) 0.0008(9) 0.0057(8) -0.0086(8)
C5 0.0409(8) 0.0569(9) 0.0659(11) -0.0020(8) -0.0006(8) -0.0023(7)
C6 0.0513(10) 0.0636(10) 0.0653(11) -0.0013(8) -0.0072(8) -0.0112(8)
C7 0.0707(11) 0.0548(9) 0.0622(11) -0.0041(8) -0.0043(9) -0.0050(8)
C8 0.1261(19) 0.0634(11) 0.0912(16) -0.0148(11) -0.0237(14) -0.0081(12)
C9 0.0748(12) 0.0654(10) 0.0625(11) 0.0008(9) 0.0075(9) 0.0153(9)
C10 0.0478(9) 0.0607(9) 0.0609(11) 0.0145(8) 0.0054(8) 0.0073(7)
C11 0.0390(8) 0.0529(8) 0.0636(10) 0.0074(7) -0.0022(7) -0.0012(7)
C12 0.0539(10) 0.0534(9) 0.0793(13) 0.0068(8) -0.0094(9) -0.0045(8)
C13 0.0576(12) 0.0668(11) 0.1019(16) 0.0199(11) -0.0196(11) -0.0163(9)
C14 0.0449(10) 0.0940(15) 0.1093(17) 0.0396(13) -0.0092(11) -0.0170(11)
C15 0.0459(10) 0.0870(14) 0.0846(14) 0.0324(11) 0.0118(9) 0.0129(9)
C16 0.0433(10) 0.0738(11) 0.0778(12) -0.0061(9) -0.0052(9) 0.0059(8)
C17 0.0524(10) 0.0628(10) 0.0784(13) -0.0081(9) -0.0202(9) 0.0091(8)
C18 0.0772(14) 0.0720(12) 0.0742(13) 0.0024(10) -0.0118(11) 0.0051(10)
C19 0.118(2) 0.0994(17) 0.0811(16) 0.0179(13) -0.0173(14) -0.0052(16)
C20 0.145(3) 0.0886(18) 0.122(2) 0.0277(17) -0.059(2) -0.0072(18)
C21 0.124(2) 0.0667(14) 0.162(3) -0.0029(17) -0.063(2) 0.0241(15)
C22 0.0800(15) 0.0757(13) 0.1199(19) -0.0144(13) -0.0291(13) 0.0245(11)
C23 0.0706(13) 0.0817(13) 0.0859(15) 0.0043(11) -0.0171(11) -0.0208(10)
N1 0.1033(14) 0.0649(10) 0.1252(17) 0.0000(10) -0.0329(12) 0.0072(10)
N2 0.0995(15) 0.1301(18) 0.1273(18) 0.0050(14) -0.0511(14) -0.0346(13)
O1 0.0444(8) 0.1348(14) 0.1272(14) 0.0198(11) 0.0081(8) 0.0162(8)

loop_
_atom_type_symbol
_atom_type_description
_atom_type_scat_dispersion_real
_atom_type_scat_dispersion_imag
_atom_type_scat_source
C C 0.0033 0.0016 'International Tables Vol C Tables 4.2.6.8 and 6.1.1.4'
H H 0.0000 0.0000 'International Tables Vol C Tables 4.2.6.8 and 6.1.1.4'
N N 0.0061 0.0033 'International Tables Vol C Tables 4.2.6.8 and 6.1.1.4'
O O 0.0106 0.0060 'International Tables Vol C Tables 4.2.6.8 and 6.1.1.4'

loop_
_geom_angle_atom_site_label_1
_geom_angle_atom_site_label_2
_geom_angle_atom_site_label_3
_geom_angle
_geom_angle_site_symmetry_1
_geom_angle_site_symmetry_3
_geom_angle_publ_flag
N1 C1 C2 178.5(2) . . ?
C3 C2 C1 124.55(17) . . ?
C3 C2 C7 113.69(16) . . ?
C1 C2 C7 121.75(16) . . ?
C2 C3 C4 111.87(16) . . ?
C2 C3 H3 124.1 . . ?
C4 C3 H3 124.1 . . ?
C3 C4 C6 104.98(14) . . ?
C3 C4 C5 117.24(14) . . ?
C6 C4 C5 60.40(11) . . ?
C3 C4 H4 119.5 . . ?
C6 C4 H4 119.5 . . ?
C5 C4 H4 119.5 . . ?
C11 C5 C16 119.57(14) . . ?
C11 C5 C6 117.50(14) . . ?
C16 C5 C6 113.88(14) . . ?
C11 C5 C4 120.15(14) . . ?
C16 C5 C4 112.34(14) . . ?
C6 C5 C4 58.97(11) . . ?
C23 C6 C4 121.55(17) . . ?
C23 C6 C5 118.71(16) . . ?
C4 C6 C5 60.63(11) . . ?
C23 C6 C7 118.74(16) . . ?
C4 C6 C7 108.65(14) . . ?
C5 C6 C7 115.26(13) . . ?
C2 C7 C8 112.12(15) . . ?
C2 C7 C9 110.38(15) . . ?
C8 C7 C9 111.55(17) . . ?
C2 C7 C6 100.60(14) . . ?
C8 C7 C6 112.71(16) . . ?
C9 C7 C6 108.95(14) . . ?
C7 C8 H8A 109.5 . . ?
C7 C8 H8B 109.5 . . ?
H8A C8 H8B 109.5 . . ?
C7 C8 H8C 109.5 . . ?
H8A C8 H8C 109.5 . . ?
H8B C8 H8C 109.5 . . ?
C10 C9 C7 112.23(14) . . ?
C10 C9 H9A 109.2 . . ?
C7 C9 H9A 109.2 . . ?
C10 C9 H9B 109.2 . . ?
C7 C9 H9B 109.2 . . ?
H9A C9 H9B 107.9 . . ?
C15 C10 C11 118.06(17) . . ?
C15 C10 C9 121.69(17) . . ?
C11 C10 C9 120.23(15) . . ?
C12 C11 C10 119.93(15) . . ?
C12 C11 C5 119.11(15) . . ?
C10 C11 C5 120.96(14) . . ?
C13 C12 C11 120.94(18) . . ?
C13 C12 H12 119.5 . . ?
C11 C12 H12 119.5 . . ?
C14 C13 C12 119.6(2) . . ?
C14 C13 H13 120.2 . . ?
C12 C13 H13 120.2 . . ?
C13 C14 C15 120.44(17) . . ?
C13 C14 H14 119.8 . . ?
C15 C14 H14 119.8 . . ?
C14 C15 C10 121.00(18) . . ?
C14 C15 H15 119.5 . . ?
C10 C15 H15 119.5 . . ?
O1 C16 C17 119.90(16) . . ?
O1 C16 C5 119.11(17) . . ?
C17 C16 C5 120.94(15) . . ?
C18 C17 C22 118.8(2) . . ?
C18 C17 C16 123.10(16) . . ?
C22 C17 C16 117.96(19) . . ?
C17 C18 C19 120.2(2) . . ?
C17 C18 H18 119.9 . . ?
C19 C18 H18 119.9 . . ?
C20 C19 C18 120.3(3) . . ?
C20 C19 H19 119.8 . . ?
C18 C19 H19 119.8 . . ?
C19 C20 C21 120.5(3) . . ?
C19 C20 H20 119.8 . . ?
C21 C20 H20 119.8 . . ?
C20 C21 C22 119.9(2) . . ?
C20 C21 H21 120.0 . . ?
C22 C21 H21 120.0 . . ?
C21 C22 C17 120.2(3) . . ?
C21 C22 H22 119.9 . . ?
C17 C22 H22 119.9 . . ?
N2 C23 C6 179.0(3) . . ?

loop_
_geom_bond_atom_site_label_1
_geom_bond_atom_site_label_2
_geom_bond_distance
_geom_bond_site_symmetry_2
_geom_bond_publ_flag
C1 N1 1.138(2) . ?
C1 C2 1.435(3) . ?
C2 C3 1.327(2) . ?
C2 C7 1.521(3) . ?
C3 C4 1.464(3) . ?
C3 H3 0.9300 . ?
C4 C6 1.511(3) . ?
C4 C5 1.537(2) . ?
C4 H4 0.9800 . ?
C5 C11 1.491(2) . ?
C5 C16 1.515(2) . ?
C5 C6 1.533(2) . ?
C6 C23 1.446(3) . ?
C6 C7 1.547(3) . ?
C7 C8 1.530(3) . ?
C7 C9 1.537(3) . ?
C8 H8A 0.9600 . ?
C8 H8B 0.9600 . ?
C8 H8C 0.9600 . ?
C9 C10 1.504(2) . ?
C9 H9A 0.9700 . ?
C9 H9B 0.9700 . ?
C10 C15 1.390(2) . ?
C10 C11 1.395(2) . ?
C11 C12 1.393(2) . ?
C12 C13 1.370(3) . ?
C12 H12 0.9300 . ?
C13 C14 1.366(3) . ?
C13 H13 0.9300 . ?
C14 C15 1.385(3) . ?
C14 H14 0.9300 . ?
C15 H15 0.9300 . ?
C16 O1 1.213(2) . ?
C16 C17 1.487(3) . ?
C17 C18 1.382(3) . ?
C17 C22 1.387(3) . ?
C18 C19 1.383(3) . ?
C18 H18 0.9300 . ?
C19 C20 1.355(4) . ?
C19 H19 0.9300 . ?
C20 C21 1.369(4) . ?
C20 H20 0.9300 . ?
C21 C22 1.384(4) . ?
C21 H21 0.9300 . ?
C22 H22 0.9300 . ?
C23 N2 1.136(3) . ?

loop_
_geom_torsion_atom_site_label_1
_geom_torsion_atom_site_label_2
_geom_torsion_atom_site_label_3
_geom_torsion_atom_site_label_4
_geom_torsion
_geom_torsion_site_symmetry_1
_geom_torsion_site_symmetry_2
_geom_torsion_site_symmetry_3
_geom_torsion_site_symmetry_4
_geom_torsion_publ_flag
C1 C2 C3 C4 179.99(15) . . . . ?
C7 C2 C3 C4 -1.1(2) . . . . ?
C2 C3 C4 C6 -1.88(18) . . . . ?
C2 C3 C4 C5 62.19(19) . . . . ?
C3 C4 C5 C11 13.5(2) . . . . ?
C6 C4 C5 C11 105.89(17) . . . . ?
C3 C4 C5 C16 162.32(15) . . . . ?
C6 C4 C5 C16 -105.28(15) . . . . ?
C3 C4 C5 C6 -92.40(17) . . . . ?
C3 C4 C6 C23 -139.33(17) . . . . ?
C5 C4 C6 C23 107.53(19) . . . . ?
C3 C4 C6 C5 113.13(14) . . . . ?
C3 C4 C6 C7 4.06(17) . . . . ?
C5 C4 C6 C7 -109.07(14) . . . . ?
C11 C5 C6 C23 137.55(17) . . . . ?
C16 C5 C6 C23 -9.5(2) . . . . ?
C4 C5 C6 C23 -112.10(19) . . . . ?
C11 C5 C6 C4 -110.35(16) . . . . ?
C16 C5 C6 C4 102.63(16) . . . . ?
C11 C5 C6 C7 -12.3(2) . . . . ?
C16 C5 C6 C7 -159.31(15) . . . . ?
C4 C5 C6 C7 98.06(16) . . . . ?
C3 C2 C7 C8 123.52(19) . . . . ?
C1 C2 C7 C8 -57.6(2) . . . . ?
C3 C2 C7 C9 -111.45(16) . . . . ?
C1 C2 C7 C9 67.44(19) . . . . ?
C3 C2 C7 C6 3.51(18) . . . . ?
C1 C2 C7 C6 -177.59(15) . . . . ?
C23 C6 C7 C2 140.12(16) . . . . ?
C4 C6 C7 C2 -4.46(16) . . . . ?
C5 C6 C7 C2 -70.06(17) . . . . ?
C23 C6 C7 C8 20.5(2) . . . . ?
C4 C6 C7 C8 -124.04(17) . . . . ?
C5 C6 C7 C8 170.36(17) . . . . ?
C23 C6 C7 C9 -103.85(19) . . . . ?
C4 C6 C7 C9 111.57(16) . . . . ?
C5 C6 C7 C9 46.0(2) . . . . ?
C2 C7 C9 C10 53.20(19) . . . . ?
C8 C7 C9 C10 178.55(16) . . . . ?
C6 C7 C9 C10 -56.38(19) . . . . ?
C7 C9 C10 C15 -145.08(16) . . . . ?
C7 C9 C10 C11 33.7(2) . . . . ?
C15 C10 C11 C12 2.1(2) . . . . ?
C9 C10 C11 C12 -176.79(16) . . . . ?
C15 C10 C11 C5 -178.58(15) . . . . ?
C9 C10 C11 C5 2.6(2) . . . . ?
C16 C5 C11 C12 -49.2(2) . . . . ?
C6 C5 C11 C12 165.73(15) . . . . ?
C4 C5 C11 C12 97.42(19) . . . . ?
C16 C5 C11 C10 131.46(17) . . . . ?
C6 C5 C11 C10 -13.6(2) . . . . ?
C4 C5 C11 C10 -81.9(2) . . . . ?
C10 C11 C12 C13 -2.0(3) . . . . ?
C5 C11 C12 C13 178.65(16) . . . . ?
C11 C12 C13 C14 0.2(3) . . . . ?
C12 C13 C14 C15 1.4(3) . . . . ?
C13 C14 C15 C10 -1.3(3) . . . . ?
C11 C10 C15 C14 -0.5(3) . . . . ?
C9 C10 C15 C14 178.38(17) . . . . ?
C11 C5 C16 O1 155.82(18) . . . . ?
C6 C5 C16 O1 -57.9(2) . . . . ?
C4 C5 C16 O1 6.8(2) . . . . ?
C11 C5 C16 C17 -26.6(2) . . . . ?
C6 C5 C16 C17 119.65(18) . . . . ?
C4 C5 C16 C17 -175.66(15) . . . . ?
O1 C16 C17 C18 145.3(2) . . . . ?
C5 C16 C17 C18 -32.2(3) . . . . ?
O1 C16 C17 C22 -30.5(3) . . . . ?
C5 C16 C17 C22 152.01(18) . . . . ?
C22 C17 C18 C19 1.2(3) . . . . ?
C16 C17 C18 C19 -174.55(19) . . . . ?
C17 C18 C19 C20 -1.7(3) . . . . ?
C18 C19 C20 C21 1.0(4) . . . . ?
C19 C20 C21 C22 0.3(4) . . . . ?
C20 C21 C22 C17 -0.9(4) . . . . ?
C18 C17 C22 C21 0.1(3) . . . . ?
C16 C17 C22 C21 176.1(2) . . . . ?
